data_1571835
loop_
_publ_author_name
'Carroll, Robert C.'
'Coles, Simon J.'

_publ_section_title
;
 Statistical optimization of guest uptake in crystalline sponges: grading
 structural outcomes.
;
_journal_coeditor_code LT5068
_journal_issue 4
_journal_name_full IUCrJ
_journal_paper_doi 10.1107/S2052252524004871
_journal_volume 11
_journal_year 2024
_chemical_formula_moiety 'C38.783 H26.968 I6 N12 O0.557 Zn3'
_chemical_formula_sum 'C38.78 H26.97 I6 N12 O0.56 Zn3'
_chemical_formula_weight 1627.49
_chemical_name_systematic
; (2',6'-dimethoxy-[1,1'-biphenyl]-2-yl)methanol 
(absorbed in crystalline sponge)
;
_space_group_crystal_system monoclinic
_space_group_IT_number 15
_space_group_name_Hall '-C 2yc'
_space_group_name_H-M_alt 'C 1 2/c 1'
_atom_sites_solution_hydrogens geom
_atom_sites_solution_primary dual
_audit_creation_date 2024-02-01
_audit_creation_method
;
Olex2 1.5-alpha
(compiled 2023.11.24 svn.r209d9fb2 for OlexSys, GUI svn.r6869)
;
_cell_angle_alpha 90
_cell_angle_beta 102.185(2)
_cell_angle_gamma 90
_cell_formula_units_Z 8
_cell_length_a 34.7075(8)
_cell_length_b 14.9722(3)
_cell_length_c 31.1023(9)
_cell_measurement_reflns_used 9887
_cell_measurement_temperature 100(2)
_cell_measurement_theta_max 73.3800
_cell_measurement_theta_min 2.8970
_cell_volume 15798.1(7)
_computing_cell_refinement 'CrysAlisPro 1.171.41.122a (Rigaku OD, 2021)'
_computing_data_collection 'CrysAlisPro 1.171.41.122a (Rigaku OD, 2021)'
_computing_data_reduction 'CrysAlisPro 1.171.41.122a (Rigaku OD, 2021)'
_computing_molecular_graphics 'Olex2 1.5-alpha (Dolomanov et al., 2009)'
_computing_publication_material 'Olex2 1.5-alpha (Dolomanov et al., 2009)'
_computing_structure_refinement 'SHELXL 2016/6 (Sheldrick, 2015)'
_computing_structure_solution 'SHELXT 2014/5 (Sheldrick, 2014)'
_diffrn_ambient_environment N~2~
_diffrn_ambient_temperature 100(2)
_diffrn_detector 'hybrid pixel array detector'
_diffrn_detector_area_resol_mean 10
_diffrn_detector_dtime 0.000
_diffrn_detector_type 'Rigaku, HyPix 6000HE'
_diffrn_measured_fraction_theta_full 0.996
_diffrn_measured_fraction_theta_max 0.996
_diffrn_measurement_details
;
List of Runs (angles in degrees, time in seconds):

  # Type    Start    End  Width  t~exp~   \w     \q     \k     \f   Frames
--------------------------------------------------------------------------
  1  \w   -174.00 -88.00   0.50    4.50    -- -103.00 -55.00  24.00  172
  2  \w    -61.00 -30.00   0.50    4.50    -- -103.00  55.00 167.00   62
  3  \w    -62.00 -37.00   0.50    4.50    -- -103.00  61.00  90.00   50
  4  \w   -174.00 -83.00   0.50    4.50    -- -103.00 -94.00 -30.00  182
  5  \w   -174.00-123.00   0.50    4.50    -- -103.00 -45.00  90.00  102
  6  \w    -67.00 -31.00   0.50    4.50    -- -103.00  61.00  60.00   72
  7  \w    -65.00 -40.00   0.50    4.50    -- -103.00  61.00 120.00   50
  8  \w   -103.00 -73.00   0.50    4.50    -- -103.00  77.00-150.00   60
  9  \w    -69.00 -44.00   0.50    4.50    -- -103.00  61.00  30.00   50
 10  \w    -55.00 -30.00   0.50    4.50    -- -103.00  77.00-150.00   50
 11  \w   -100.00 -41.00   0.50    4.50    -- -103.00  77.00-120.00  118
 12  \w   -162.00 -88.00   0.50    4.50    -- -103.00 -61.00 120.00  148
 13  \w     95.00 131.00   0.50    4.50    --  101.75  55.00 167.00   72
 14  \w     36.00  63.00   0.50    4.50    --  101.75 -55.00  24.00   54
 15  \w     30.00  69.00   0.50    4.50    --  101.75 -61.00-120.00   78
 16  \w     90.00 135.00   0.50    4.50    --  101.75  45.00 -90.00   90
 17  \w     33.00  70.00   0.50    4.50    --  101.75 -61.00 -30.00   74
 18  \w     33.00  72.00   0.50    4.50    --  101.75 -61.00 -90.00   78
 19  \w     47.00  73.00   0.50    4.50    --  101.75 -61.00 150.00   52
 20  \w    -23.00  26.00   0.50    0.73    --  -46.48  55.00 167.00   98
 21  \w   -117.00 -43.00   0.50    0.73    --  -46.48 -55.00  24.00  148
 22  \w     49.00  77.00   0.50    0.73    --   46.48  55.00 167.00   56
 23  \w     -6.00  19.00   0.50    0.73    --   46.48 -55.00  24.00   50
 24  \w    -23.00  28.00   0.50    0.73    --  -46.48  19.00 -30.00  102
 25  \w    -23.00  28.00   0.50    0.73    --  -46.48  19.00 150.00  102
 26  \w    -23.00  17.00   0.50    0.73    --  -46.48  19.00 -60.00   80
;
_diffrn_measurement_device 'four-circle diffractometer'
_diffrn_measurement_device_details 'Rigaku Oxford Difffraction, UG2 \k goniometer'
_diffrn_measurement_device_type
; Rigaku 007HF equipped with Varimax confocal mirrors and a UG2 goniometer 
and HyPix 6000HE detector
;
_diffrn_measurement_method 'profile data from \w-scans'
_diffrn_measurement_specimen_support 'MiTeGen loops'
_diffrn_orient_matrix_type 'CrysAlisPro convention (1999,Acta A55,543-557)'
_diffrn_orient_matrix_UB_11 -0.0048521000
_diffrn_orient_matrix_UB_12 -0.0068646000
_diffrn_orient_matrix_UB_13 -0.0502515000
_diffrn_orient_matrix_UB_21 0.0336458000
_diffrn_orient_matrix_UB_22 0.0679628000
_diffrn_orient_matrix_UB_23 0.0018018000
_diffrn_orient_matrix_UB_31 0.0301268000
_diffrn_orient_matrix_UB_32 -0.0769988000
_diffrn_orient_matrix_UB_33 0.0060795000
_diffrn_radiation_collimation 0.3
_diffrn_radiation_monochromator 'Varimax focusing mirrors'
_diffrn_radiation_probe x-ray
_diffrn_radiation_type 'Cu K\a'
_diffrn_radiation_wavelength 1.54184
_diffrn_reflns_av_R_equivalents 0.0416
_diffrn_reflns_av_unetI/netI 0.0348
_diffrn_reflns_Laue_measured_fraction_full 0.996
_diffrn_reflns_Laue_measured_fraction_max 0.996
_diffrn_reflns_limit_h_max 41
_diffrn_reflns_limit_h_min -40
_diffrn_reflns_limit_k_max 17
_diffrn_reflns_limit_k_min -18
_diffrn_reflns_limit_l_max 37
_diffrn_reflns_limit_l_min -36
_diffrn_reflns_number 53948
_diffrn_reflns_point_group_measured_fraction_full 0.996
_diffrn_reflns_point_group_measured_fraction_max 0.996
_diffrn_reflns_theta_full 67.684
_diffrn_reflns_theta_max 68.251
_diffrn_reflns_theta_min 2.605
_diffrn_source 'Rotating anode'
_diffrn_source_current 30.0
_diffrn_source_power 1.2
_diffrn_source_target Cu
_diffrn_source_type 'Rigaku 007 HF'
_diffrn_source_voltage 40.0
_exptl_absorpt_coefficient_mu 19.689
_exptl_absorpt_correction_T_max 0.364
_exptl_absorpt_correction_T_min 0.130
_exptl_absorpt_correction_type analytical
_exptl_absorpt_process_details
;
CrysAlisPro 1.171.41.122a (Rigaku Oxford Diffraction, 2021)
Analytical numeric absorption correction using a multifaceted crystal
model based on expressions derived by R.C. Clark & J.S. Reid.
(Clark, R. C. & Reid, J. S. (1995). Acta Cryst. A51, 887-897)
Empirical absorption correction using spherical harmonics,
implemented in SCALE3 ABSPACK scaling algorithm.
;
_exptl_crystal_colour 'light yellow'
_exptl_crystal_colour_modifier light
_exptl_crystal_colour_primary yellow
_exptl_crystal_density_diffrn 1.369
_exptl_crystal_description block
_exptl_crystal_F_000 6049
_exptl_crystal_size_max 0.16
_exptl_crystal_size_mid 0.15
_exptl_crystal_size_min 0.07
_refine_diff_density_max 1.221
_refine_diff_density_min -1.130
_refine_diff_density_rms 0.229
_refine_ls_extinction_method none
_refine_ls_goodness_of_fit_ref 1.049
_refine_ls_hydrogen_treatment constr
_refine_ls_matrix_type full
_refine_ls_number_parameters 753
_refine_ls_number_reflns 14397
_refine_ls_number_restraints 293
_refine_ls_restrained_S_all 1.044
_refine_ls_R_factor_all 0.1126
_refine_ls_R_factor_gt 0.0936
_refine_ls_shift/su_max 0.004
_refine_ls_shift/su_mean 0.000
_refine_ls_structure_factor_coef Fsqd
_refine_ls_weighting_details 'w=1/[\s^2^(Fo^2^)+(0.1960P)^2^+82.0058P] where P=(Fo^2^+2Fc^2^)/3'
_refine_ls_weighting_scheme calc
_refine_ls_wR_factor_gt 0.3026
_refine_ls_wR_factor_ref 0.3224
_reflns_Friedel_coverage 0.000
_reflns_number_gt 10040
_reflns_number_total 14397
_reflns_threshold_expression 'I > 2\s(I)'
_cod_data_source_file lt5068.cif
_cod_data_source_block 4_10_96b
_cod_database_code 1571835
_shelx_shelxl_version_number 2016/6
_chemical_oxdiff_formula '(Zn3 I6 N12 H24 C36) (C15 H16 O3)2 (C6 H12)2'
_chemical_oxdiff_usercomment JP-9300-04
_shelx_space_group_comment
;
The symmetry employed for this shelxl refinement is uniquely defined
by the following loop, which should always be used as a source of
symmetry information in preference to the above space-group names.
They are only intended as comments.
;
_shelx_estimated_absorpt_t_max 0.339
_shelx_estimated_absorpt_t_min 0.145
_olex2_refinement_description
;
1. Fixed Uiso
 At 1.2 times of:
  All C(H) groups, All C(H,H) groups
 At 1.5 times of:
  All C(H,H,H) groups, All O(H) groups
2. Restrained distances
 C13A-C5A
 1.51 with sigma of 0.02
 C7A-C4A
 1.5 with sigma of 0.02
 O1A-C13A = O2A-C14A = O3A-C15A
 1.43 with sigma of 0.02
 O3A-C12A
 1.37 with sigma of 0.02
 C5A-O1A
 2.4 with sigma of 0.04
 C8A-C14A
 2.4 with sigma of 0.04
 C6A-C13A
 2.5 with sigma of 0.04
 C4A-C13A
 2.5 with sigma of 0.04
 C7A-O3A
 2.35 with sigma of 0.04
 C12A-C15A
 2.4 with sigma of 0.02
 C12A-C4A \\sim C4A-C8A
 with sigma of 0.04
 C3A-C7A \\sim C7A-C5A
 with sigma of 0.04
 I405-Zn43 \\sim I305-Zn33
 with sigma of 0.02
 I406-N307 \\sim I306-N307
 with sigma of 0.04
 I406-Zn43 \\sim I306-Zn33
 with sigma of 0.02
 Zn43-N307 \\sim Zn33-N307
 with sigma of 0.02
 Zn43-N306 \\sim Zn33-N306
 with sigma of 0.02
 I406-N306 \\sim I306-N306
 with sigma of 0.04
 I405-I406 \\sim I305-I306
 with sigma of 0.04
 I405-N307 \\sim I305-N307
 with sigma of 0.04
 I405-N306 \\sim I305-N306
 with sigma of 0.04
 I401-N301 \\sim I301-N301
 with sigma of 0.04
 I402-I401 \\sim I302-I301
 with sigma of 0.04
 I402-Zn41 \\sim I302-Zn31
 with sigma of 0.02
 I402-N301 \\sim I302-N301
 with sigma of 0.04
 I401-Zn41 \\sim I301-Zn31
 with sigma of 0.02
 Zn41-N301 \\sim Zn31-N301
 with sigma of 0.02
 I304-N305 \\sim I404-N305
 with sigma of 0.04
 I303-I304 \\sim I403-I404
 with sigma of 0.04
 I303-N305 \\sim I403-N305
 with sigma of 0.04
 Zn32-N305 \\sim Zn42-N305
 with sigma of 0.02
 I303-Zn32 \\sim I403-Zn42
 with sigma of 0.02
 I304-Zn32 \\sim I404-Zn42
 with sigma of 0.02
 I501-Zn51 \\sim I401-Zn41
 with sigma of 0.02
 I402-Zn41 \\sim I502-Zn51
 with sigma of 0.02
 Zn41-N301 \\sim Zn51-N301
 with sigma of 0.02
 N307-C323 \\sim N307-C423
 with sigma of 0.02
 C321-C322 \\sim C321-C422
 with sigma of 0.02
 C323-C322 \\sim C423-C422
 with sigma of 0.02
 N307-C322 \\sim N307-C422
 with sigma of 0.04
 C321-C323 \\sim C321-C423
 with sigma of 0.04
3. Restrained planarity
 C4A, C5A, C6A, C13A
 with sigma of 0.1
4. Uiso/Uaniso restraints and constraints
C7A \\sim O2A \\sim C8A \\sim C14A \\sim C9A \\sim C10A \\sim C12A \\sim C4A
\\sim C11A \\sim O3A \\sim C5A \\sim C3A \\sim C15A \\sim C13A \\sim C6A \\sim
C2A \\sim O1A \\sim C1A: within 2A with sigma of 0.04 and sigma for terminal
atoms of 0.08 within 2A
Uanis(C422) = Uanis(C423) = Uanis(C323) = Uanis(C322)
5. Rigid body (RIGU) restrains
 C7A, O2A, C8A, C14A, C9A, C10A, C12A, C4A, C11A, O3A, C5A, C3A, C15A, C13A,
 C6A, C2A, O1A, C1A
 with sigma for 1-2 distances of 0.004 and sigma for 1-3 distances of 0.004
6. Others
 Sof(I305)=Sof(Zn33)=Sof(I306)=1-FVAR(1)
 Sof(I405)=Sof(I406)=Sof(Zn43)=FVAR(1)
 Sof(C423)=Sof(H423)=Sof(C422)=Sof(H422)=1-FVAR(2)
 Sof(C323)=Sof(H323)=Sof(C322)=Sof(H322)=FVAR(2)
 Fixed Sof: I402(0.38642) I401(0.38642) I303(0.52003) I304(0.52003)
 Zn41(0.38642) Zn32(0.52003) I302(0.57441) Zn31(0.57441) I301(0.57441)
 Zn42(0.43315) I403(0.43315) I404(0.43315) I504(0.04681) I503(0.04681)
 Zn52(0.04681) I502(0.03918) I501(0.03918) Zn51(0.03918) O2A(0.18551)
 O3A(0.18551) C8A(0.18551) C9A(0.18551) H9A(0.18551) C10A(0.18551)
 H10A(0.18551) C11A(0.18551) H11A(0.18551) C12A(0.18551) C7A(0.18551)
 C15A(0.18551) H15A(0.18551) H15B(0.18551) H15C(0.18551) C14A(0.18551)
 H14A(0.18551) H14B(0.18551) H14C(0.18551) C13A(0.18551) H13A(0.18551)
 H13B(0.18551) C4A(0.18551) C5A(0.18551) C6A(0.18551) H6A(0.18551) C1A(0.18551)
 H1A(0.18551) C2A(0.18551) H2A(0.18551) C3A(0.18551) H3A(0.18551) O1A(0.18551)
 H1AA(0.18551)
 Fixed Uiso: I504(0.08) I503(0.08) Zn52(0.08) I502(0.08) I501(0.08) Zn51(0.08)
7.a Secondary CH2 refined with riding coordinates:
 C13A(H13A,H13B)
7.b Aromatic/amide H refined with riding coordinates:
 C328(H328), C304(H304), C305(H305), C329(H329), C314(H314), C320(H320),
 C315(H315), C319(H319), C317(H317), C318(H318), C313(H313), C312(H312),
 C311(H311), C310(H310), C01C(H01C), C302(H302), C334(H334), C335(H335),
 C332(H332), C301(H301), C330(H330), C331(H331), C323(H323), C322(H322),
 C9A(H9A), C10A(H10A), C11A(H11A), C423(H423), C422(H422), C6A(H6A), C1A(H1A),
 C2A(H2A), C3A(H3A)
7.c Fitted hexagon refined as free rotating group:
 C8A(C9A,C10A,C11A,C12A,C7A), C4A(C5A,C6A,C1A,C2A,C3A)
7.d Tetrahedral OH refined with riding coordinates:
 O1A(H1AA)
7.e Idealised Me refined with everything fixed:
 C15A(H15A,H15B,H15C), C14A(H14A,H14B,H14C)
;
_olex2_date_sample_data_collection 2022-08-01
_olex2_date_sample_submission 2022-08-01
_olex2_submission_original_sample_id 4_10_96b
_olex2_submission_special_instructions 'No special instructions were received'
_oxdiff_exptl_absorpt_empirical_details
;
Empirical correction (ABSPACK) includes:
- Absorption correction using spherical harmonics
- Frame scaling
- Detector area scaling
- B-factor correction
;
_oxdiff_exptl_absorpt_empirical_full_max 2.706
_oxdiff_exptl_absorpt_empirical_full_min 0.359

loop_
_space_group_symop_operation_xyz
'x, y, z'
'-x, y, -z+1/2'
'x+1/2, y+1/2, z'
'-x+1/2, y+1/2, -z+1/2'
'-x, -y, -z'
'x, -y, z-1/2'
'-x+1/2, -y+1/2, -z'
'x+1/2, -y+1/2, z-1/2'

loop_
_atom_site_label
_atom_site_type_symbol
_atom_site_fract_x
_atom_site_fract_y
_atom_site_fract_z
_atom_site_U_iso_or_equiv
_atom_site_adp_type
_atom_site_occupancy
_atom_site_site_symmetry_order
_atom_site_calc_flag
_atom_site_refinement_flags_posn
_atom_site_refinement_flags_adp
_atom_site_refinement_flags_occupancy
_atom_site_disorder_assembly
_atom_site_disorder_group
I402 I 0.02248(15) 0.3559(3) 0.13485(18) 0.0930(10) Uani 0.3864 1 d D . P A 1
I401 I 0.11317(14) 0.2605(4) 0.0624(3) 0.0935(10) Uani 0.3864 1 d D . P A 1
I405 I 0.3927(2) 0.2582(4) 0.4012(3) 0.1331(18) Uani 0.48(2) 1 d D . P B 1
I406 I 0.35054(18) 0.4115(6) 0.5079(3) 0.143(2) Uani 0.48(2) 1 d D . P B 1
I303 I 0.12802(9) 1.16288(13) 0.19535(7) 0.1055(7) Uani 0.52 1 d D . P C 1
I304 I 0.23371(8) 1.23369(14) 0.29450(8) 0.0991(6) Uani 0.52 1 d D . P C 1
Zn43 Zn 0.3754(2) 0.3996(6) 0.4367(3) 0.096(3) Uani 0.48(2) 1 d D . P B 1
Zn41 Zn 0.0781(3) 0.3826(7) 0.0961(4) 0.092(3) Uani 0.3864 1 d D . P A 1
Zn32 Zn 0.17212(18) 1.1410(3) 0.27034(18) 0.0809(11) Uani 0.52 1 d D . P C 1
N302 N 0.2211(2) 0.5535(5) 0.2716(3) 0.079(2) Uani 1 1 d . . . . .
N308 N 0.5235(2) 0.7286(6) 0.4721(3) 0.080(2) Uani 1 1 d . . . . .
N310 N 0.5756(3) 0.7778(6) 0.4381(3) 0.082(2) Uani 1 1 d . . . . .
N304 N 0.2357(3) 0.6901(5) 0.3103(3) 0.083(2) Uani 1 1 d . . . . .
N303 N 0.1822(2) 0.6822(4) 0.2495(3) 0.080(2) Uani 1 1 d . . . . .
N312 N 0.5660(4) 1.0168(7) 0.5481(4) 0.104(3) Uani 1 1 d . . . . .
N309 N 0.5402(3) 0.6444(6) 0.4140(4) 0.087(3) Uani 1 1 d . . . . .
N307 N 0.4223(3) 0.4867(7) 0.4453(3) 0.091(3) Uani 1 1 d D . . . .
N306 N 0.3324(3) 0.4707(5) 0.3939(3) 0.090(3) Uani 1 1 d D . . . .
N301 N 0.1217(3) 0.4506(6) 0.1400(4) 0.109(4) Uani 1 1 d D . . . .
C325 C 0.5522(3) 0.7861(6) 0.4660(4) 0.078(3) Uani 1 1 d . . . . .
C324 C 0.5184(3) 0.6612(6) 0.4435(4) 0.073(2) Uani 1 1 d . . . . .
N305 N 0.1872(4) 1.0063(6) 0.2793(5) 0.111(4) Uani 1 1 d D . . . .
C306 C 0.1906(3) 0.5951(5) 0.2461(4) 0.077(3) Uani 1 1 d . . . . .
C308 C 0.2416(3) 0.6049(6) 0.3047(4) 0.076(3) Uani 1 1 d . . . . .
C327 C 0.5560(3) 0.8686(7) 0.4942(4) 0.081(3) Uani 1 1 d . . . . .
C328 C 0.5305(3) 0.8879(7) 0.5206(4) 0.081(3) Uani 1 1 d . . . . .
H328 H 0.508908 0.849404 0.521450 0.097 Uiso 1 1 calc R U . . .
N311 N 0.6434(4) 0.6590(7) 0.3224(5) 0.116(4) Uani 1 1 d . . . . .
C316 C 0.2736(3) 0.5588(6) 0.3361(4) 0.078(3) Uani 1 1 d . . . . .
C321 C 0.4858(3) 0.6004(6) 0.4452(4) 0.079(3) Uani 1 1 d D . . . .
C303 C 0.1669(3) 0.5443(6) 0.2091(4) 0.084(3) Uani 1 1 d . . . . .
C307 C 0.2063(3) 0.7263(6) 0.2806(4) 0.077(3) Uani 1 1 d . . . . .
C309 C 0.1994(3) 0.8254(6) 0.2826(4) 0.083(3) Uani 1 1 d . . . . .
C304 C 0.1745(3) 0.4558(7) 0.2009(4) 0.082(3) Uani 1 1 d . . . . .
H304 H 0.196032 0.425528 0.218953 0.099 Uiso 1 1 calc R U . . .
C305 C 0.1512(4) 0.4128(7) 0.1670(4) 0.093(4) Uani 1 1 d . . . . .
H305 H 0.156439 0.351593 0.162476 0.112 Uiso 1 1 calc R U . . .
C329 C 0.5363(4) 0.9651(7) 0.5466(4) 0.093(4) Uani 1 1 d . . . . .
H329 H 0.517591 0.979589 0.563850 0.112 Uiso 1 1 calc R U . . .
C314 C 0.3116(3) 0.4286(7) 0.3592(5) 0.102(4) Uani 1 1 d . . . . .
H314 H 0.317777 0.368046 0.354622 0.122 Uiso 1 1 calc R U . . .
C326 C 0.5690(3) 0.7040(7) 0.4129(4) 0.082(3) Uani 1 1 d . . . . .
C320 C 0.4669(3) 0.5988(8) 0.4787(5) 0.090(3) Uani 1 1 d . . . . .
H320 H 0.474682 0.638163 0.502902 0.108 Uiso 1 1 calc R U . . .
C315 C 0.2816(3) 0.4678(6) 0.3299(4) 0.094(4) Uani 1 1 d . . . . .
H315 H 0.266533 0.434836 0.306111 0.113 Uiso 1 1 calc R U . . .
C319 C 0.4353(4) 0.5385(8) 0.4779(5) 0.100(4) Uani 1 1 d . . . . .
H319 H 0.423212 0.536407 0.502585 0.120 Uiso 1 1 calc R U . . .
C317 C 0.2953(4) 0.6032(7) 0.3712(4) 0.103(4) Uani 1 1 d . . . . .
H317 H 0.290705 0.664409 0.376283 0.124 Uiso 1 1 calc R U . . .
C318 C 0.3245(4) 0.5552(7) 0.3992(5) 0.108(5) Uani 1 1 d . . . . .
H318 H 0.339760 0.585526 0.423882 0.130 Uiso 1 1 calc R U . . .
C313 C 0.2254(4) 0.8793(7) 0.3106(5) 0.095(4) Uani 1 1 d . . . . .
H313 H 0.247158 0.854604 0.330853 0.114 Uiso 1 1 calc R U . . .
C333 C 0.5938(3) 0.6902(8) 0.3810(5) 0.094(3) Uani 1 1 d . . . . .
C312 C 0.2189(5) 0.9710(8) 0.3082(6) 0.110(4) Uani 1 1 d . . . . .
H312 H 0.236681 1.009743 0.326927 0.131 Uiso 1 1 calc R U . . .
C311 C 0.1623(5) 0.9539(8) 0.2550(7) 0.125(5) Uani 1 1 d . . . . .
H311 H 0.139725 0.979599 0.236442 0.150 Uiso 1 1 calc R U . . .
C310 C 0.1666(4) 0.8631(9) 0.2544(6) 0.112(4) Uani 1 1 d . . . . .
H310 H 0.147966 0.826709 0.235494 0.134 Uiso 1 1 calc R U . . .
C01C C 0.5870(5) 0.9220(9) 0.4940(6) 0.118(5) Uani 1 1 d . . . . .
H01C H 0.605388 0.910319 0.475947 0.141 Uiso 1 1 calc R U . . .
C302 C 0.1360(5) 0.5856(7) 0.1815(6) 0.155(9) Uani 1 1 d . . . . .
H302 H 0.129668 0.646228 0.185574 0.186 Uiso 1 1 calc R U . . .
C334 C 0.6317(4) 0.7338(10) 0.3874(7) 0.123(5) Uani 1 1 d . . . . .
H334 H 0.641141 0.773333 0.411213 0.147 Uiso 1 1 calc R U . . .
C335 C 0.6535(5) 0.7123(16) 0.3551(7) 0.138(6) Uani 1 1 d . . . . .
H335 H 0.678366 0.740723 0.357937 0.166 Uiso 1 1 calc R U . D 4
C332 C 0.5822(5) 0.6314(12) 0.3448(6) 0.127(5) Uani 1 1 d . . . . .
H332 H 0.557290 0.602242 0.339338 0.153 Uiso 1 1 calc R U . . .
C301 C 0.1148(6) 0.5359(8) 0.1477(7) 0.181(11) Uani 1 1 d . . . . .
H301 H 0.093556 0.564469 0.128371 0.217 Uiso 1 1 calc R U . . .
C330 C 0.5908(5) 0.9984(11) 0.5230(7) 0.133(6) Uani 1 1 d . . . . .
H330 H 0.612495 1.037492 0.523913 0.159 Uiso 1 1 calc R U . . .
C331 C 0.6091(6) 0.6183(12) 0.3175(7) 0.137(6) Uani 1 1 d . . . . .
H331 H 0.602118 0.577257 0.293878 0.165 Uiso 1 1 calc R U . . .
C323 C 0.4338(6) 0.5024(15) 0.4082(6) 0.109(4) Uani 0.681(17) 1 d D . P B 1
H323 H 0.419573 0.475862 0.381894 0.131 Uiso 0.681(17) 1 calc R U P B 1
C322 C 0.4660(6) 0.5563(15) 0.4061(6) 0.109(4) Uani 0.681(17) 1 d D . P B 1
H322 H 0.474559 0.563590 0.379308 0.131 Uiso 0.681(17) 1 calc R U P B 1
I305 I 0.3865(3) 0.2604(3) 0.4137(5) 0.156(3) Uani 0.52(2) 1 d D . P B 2
Zn33 Zn 0.3729(2) 0.4097(6) 0.4441(3) 0.102(3) Uani 0.52(2) 1 d D . P B 2
I306 I 0.35186(19) 0.4283(8) 0.5170(3) 0.181(3) Uani 0.52(2) 1 d D . P B 2
I302 I 0.02684(15) 0.3441(3) 0.12487(16) 0.178(2) Uani 0.5744 1 d D . P A 2
Zn31 Zn 0.0847(2) 0.3773(5) 0.0912(2) 0.116(3) Uani 0.5744 1 d D . P A 2
I301 I 0.12530(15) 0.2699(3) 0.05551(18) 0.164(2) Uani 0.5744 1 d D . P A 2
Zn42 Zn 0.1868(3) 1.1475(4) 0.2903(3) 0.130(4) Uani 0.4331 1 d D . P C 2
I403 I 0.14803(19) 1.1961(3) 0.2150(2) 0.197(3) Uani 0.4331 1 d D . P C 2
I404 I 0.25141(10) 1.21911(18) 0.3220(2) 0.1456(15) Uani 0.4331 1 d D . P C 2
I504 I 0.2622(5) 1.1956(14) 0.3512(5) 0.080 Uiso 0.0468 1 d . U P C 3
I503 I 0.1440(5) 1.2119(16) 0.2327(6) 0.080 Uiso 0.0468 1 d . U P C 3
Zn52 Zn 0.1848(15) 1.153(4) 0.3071(18) 0.080 Uiso 0.0468 1 d . U P C 3
I502 I 0.0100(7) 0.3709(16) 0.1182(8) 0.080 Uiso 0.0392 1 d D U P A 3
I501 I 0.1022(6) 0.2533(14) 0.0842(7) 0.080 Uiso 0.0392 1 d D U P A 3
Zn51 Zn 0.0731(5) 0.4052(18) 0.0940(9) 0.080 Uiso 0.0392 1 d D U P A 3
O2A O 0.5178(13) 0.310(3) 0.3922(13) 0.101(10) Uani 0.1855 1 d D U P . .
O3A O 0.4316(10) 0.278(2) 0.2545(10) 0.092(8) Uani 0.1855 1 d D U P . .
C8A C 0.4995(10) 0.258(2) 0.3594(9) 0.095(9) Uani 0.1855 1 d DG U P . .
C9A C 0.5068(11) 0.167(2) 0.3629(11) 0.100(10) Uani 0.1855 1 d G U P . .
H9A H 0.523870 0.143646 0.388342 0.120 Uiso 0.1855 1 calc R U P . .
C10A C 0.4891(12) 0.1100(16) 0.3292(13) 0.105(11) Uani 0.1855 1 d G U P . .
H10A H 0.494149 0.047665 0.331597 0.126 Uiso 0.1855 1 calc R U P . .
C11A C 0.4642(11) 0.1443(16) 0.2919(12) 0.092(10) Uani 0.1855 1 d G U P . .
H11A H 0.452094 0.105323 0.268912 0.110 Uiso 0.1855 1 calc R U P . .
C12A C 0.4568(8) 0.2356(17) 0.2884(9) 0.081(8) Uani 0.1855 1 d DG U P . .
C7A C 0.4745(9) 0.2926(14) 0.3221(9) 0.086(8) Uani 0.1855 1 d DG U P . .
C15A C 0.4161(19) 0.224(4) 0.2165(14) 0.114(19) Uani 0.1855 1 d D U P . .
H15A H 0.387280 0.224053 0.211115 0.171 Uiso 0.1855 1 calc . U P . .
H15B H 0.425973 0.162992 0.221741 0.171 Uiso 0.1855 1 calc . U P . .
H15C H 0.424611 0.248843 0.190804 0.171 Uiso 0.1855 1 calc . U P . .
C14A C 0.5472(19) 0.272(6) 0.4265(16) 0.12(2) Uani 0.1855 1 d D U P . .
H14A H 0.542997 0.207923 0.428068 0.182 Uiso 0.1855 1 calc . U P . .
H14B H 0.545489 0.299977 0.454662 0.182 Uiso 0.1855 1 calc . U P . .
H14C H 0.573343 0.283778 0.420436 0.182 Uiso 0.1855 1 calc . U P . .
C423 C 0.4523(8) 0.460(2) 0.4287(13) 0.109(4) Uani 0.319(17) 1 d D . P B 2
H423 H 0.451448 0.401753 0.416394 0.131 Uiso 0.319(17) 1 calc R U P B 2
C422 C 0.4853(9) 0.5127(17) 0.4283(12) 0.109(4) Uani 0.319(17) 1 d D . P B 2
H422 H 0.506759 0.490344 0.417027 0.131 Uiso 0.319(17) 1 calc R U P B 2
C13A C 0.5341(11) 0.413(3) 0.305(2) 0.108(12) Uani 0.1855 1 d D U P . .
H13A H 0.547835 0.385299 0.332654 0.129 Uiso 0.1855 1 calc R U P . .
H13B H 0.529356 0.366573 0.281817 0.129 Uiso 0.1855 1 calc R U P . .
C4A C 0.4663(8) 0.3899(14) 0.3173(12) 0.096(8) Uani 0.1855 1 d DG U P . .
C5A C 0.4951(8) 0.4499(17) 0.3107(12) 0.099(9) Uani 0.1855 1 d DG U P . .
C6A C 0.4871(11) 0.5409(16) 0.3084(15) 0.105(11) Uani 0.1855 1 d DG U P . .
H6A H 0.506783 0.581956 0.303937 0.126 Uiso 0.1855 1 calc R U P . .
C1A C 0.4504(11) 0.5720(15) 0.3128(14) 0.093(10) Uani 0.1855 1 d G U P . .
H1A H 0.444973 0.634242 0.311317 0.111 Uiso 0.1855 1 calc R U P . .
C2A C 0.4217(8) 0.5120(19) 0.3194(13) 0.087(9) Uani 0.1855 1 d G U P . .
H2A H 0.396561 0.533222 0.322429 0.104 Uiso 0.1855 1 calc R U P . .
C3A C 0.4296(8) 0.4209(18) 0.3216(13) 0.089(10) Uani 0.1855 1 d DG U P . .
H3A H 0.409958 0.379914 0.326160 0.107 Uiso 0.1855 1 calc R U P . .
O1A O 0.5584(11) 0.480(3) 0.2928(14) 0.108(12) Uani 0.1855 1 d D U P . .
H1AA H 0.550993 0.530610 0.299790 0.163 Uiso 0.1855 1 calc R U P . .

loop_
_atom_site_aniso_label
_atom_site_aniso_U_11
_atom_site_aniso_U_22
_atom_site_aniso_U_33
_atom_site_aniso_U_23
_atom_site_aniso_U_13
_atom_site_aniso_U_12
I402 0.1066(19) 0.0671(15) 0.088(2) -0.0135(14) -0.0195(15) -0.0115(13)
I401 0.0951(14) 0.0478(16) 0.121(3) 0.0002(15) -0.0137(14) 0.0028(10)
I405 0.147(3) 0.075(2) 0.164(3) 0.0048(19) 0.001(4) 0.029(2)
I406 0.097(3) 0.171(4) 0.166(4) 0.048(4) 0.040(3) 0.003(2)
I303 0.1640(19) 0.0508(10) 0.0940(10) 0.0093(8) 0.0097(11) 0.0186(10)
I304 0.1225(17) 0.0490(8) 0.1317(15) -0.0208(9) 0.0403(11) -0.0186(10)
Zn43 0.072(4) 0.067(3) 0.138(5) 0.015(3) -0.002(4) -0.009(2)
Zn41 0.091(3) 0.040(4) 0.118(6) -0.007(3) -0.040(3) -0.011(2)
Zn32 0.113(3) 0.0363(16) 0.092(2) -0.0043(14) 0.0175(18) 0.0011(16)
N302 0.087(5) 0.032(3) 0.096(5) 0.011(3) -0.030(4) -0.012(3)
N308 0.077(5) 0.058(5) 0.091(5) -0.009(4) -0.019(4) -0.004(4)
N310 0.077(5) 0.053(4) 0.104(6) 0.000(4) -0.010(5) 0.002(4)
N304 0.099(6) 0.035(4) 0.095(5) 0.000(4) -0.023(4) -0.017(4)
N303 0.093(5) 0.027(3) 0.099(5) 0.007(3) -0.024(4) -0.003(3)
N312 0.107(7) 0.063(6) 0.115(7) -0.016(5) -0.037(6) 0.000(5)
N309 0.078(5) 0.052(4) 0.124(7) -0.010(5) 0.005(5) -0.005(4)
N307 0.078(5) 0.075(6) 0.106(7) -0.002(5) -0.010(5) -0.017(4)
N306 0.087(5) 0.048(4) 0.112(6) 0.014(4) -0.033(5) -0.014(4)
N301 0.125(7) 0.041(4) 0.122(7) 0.021(4) -0.064(6) -0.022(4)
C325 0.067(5) 0.053(5) 0.096(7) -0.001(5) -0.020(5) -0.003(4)
C324 0.067(5) 0.052(5) 0.090(6) -0.010(4) -0.001(5) 0.004(4)
N305 0.116(8) 0.047(5) 0.171(11) 0.011(6) 0.032(8) 0.009(5)
C306 0.081(6) 0.032(4) 0.100(6) 0.008(4) -0.020(5) -0.012(4)
C308 0.080(5) 0.035(4) 0.096(6) 0.007(4) -0.021(5) -0.013(4)
C327 0.074(6) 0.053(5) 0.098(7) -0.003(5) -0.026(5) -0.006(4)
C328 0.074(6) 0.055(5) 0.095(7) -0.011(5) -0.024(5) 0.006(4)
N311 0.135(10) 0.057(5) 0.171(12) -0.009(7) 0.068(9) -0.005(6)
C316 0.092(6) 0.036(4) 0.090(6) 0.007(4) -0.018(5) -0.010(4)
C321 0.073(5) 0.049(5) 0.109(8) -0.017(5) 0.003(5) 0.001(4)
C303 0.087(6) 0.038(4) 0.103(7) 0.012(4) -0.030(5) -0.016(4)
C307 0.080(6) 0.033(4) 0.102(7) 0.003(4) -0.013(5) -0.005(4)
C309 0.095(7) 0.029(4) 0.112(7) 0.001(4) -0.005(6) -0.005(4)
C304 0.085(6) 0.053(5) 0.088(6) -0.001(5) -0.029(5) 0.003(4)
C305 0.115(8) 0.047(5) 0.094(7) 0.002(5) -0.035(6) 0.001(5)
C329 0.099(7) 0.058(6) 0.097(7) -0.009(5) -0.037(6) 0.017(5)
C314 0.095(7) 0.052(5) 0.127(9) 0.010(6) -0.046(7) -0.012(5)
C326 0.067(5) 0.054(5) 0.116(8) -0.009(5) -0.004(5) 0.003(4)
C320 0.083(6) 0.067(6) 0.111(8) -0.005(6) -0.002(6) -0.024(5)
C315 0.101(7) 0.037(4) 0.118(8) 0.000(5) -0.038(6) -0.008(4)
C319 0.095(7) 0.069(7) 0.125(9) -0.002(7) 0.001(7) -0.020(6)
C317 0.114(8) 0.043(5) 0.118(8) 0.003(5) -0.053(7) -0.007(5)
C318 0.115(8) 0.047(5) 0.128(9) 0.007(6) -0.056(7) -0.019(5)
C313 0.101(7) 0.037(5) 0.135(9) -0.014(5) -0.005(7) -0.008(5)
C333 0.085(7) 0.063(6) 0.131(9) -0.003(6) 0.014(7) -0.003(5)
C312 0.125(10) 0.048(6) 0.152(12) -0.018(7) 0.020(9) -0.019(6)
C311 0.125(10) 0.045(6) 0.186(15) 0.021(8) -0.008(10) 0.000(6)
C310 0.107(9) 0.062(7) 0.150(12) 0.017(7) -0.012(8) 0.013(6)
C01C 0.123(10) 0.077(8) 0.153(13) -0.024(8) 0.028(9) -0.025(7)
C302 0.179(14) 0.031(5) 0.186(15) -0.007(6) -0.120(12) 0.008(6)
C334 0.098(9) 0.086(9) 0.192(16) -0.017(10) 0.049(10) -0.019(7)
C335 0.107(10) 0.166(18) 0.152(14) 0.010(14) 0.052(11) -0.030(11)
C332 0.130(11) 0.112(12) 0.142(13) -0.045(10) 0.035(10) -0.021(9)
C301 0.201(16) 0.040(6) 0.216(17) -0.015(8) -0.153(15) 0.011(7)
C330 0.103(10) 0.085(10) 0.196(17) -0.044(11) 0.000(11) -0.024(8)
C331 0.149(14) 0.095(10) 0.186(17) -0.041(11) 0.075(13) -0.011(10)
C323 0.117(10) 0.111(11) 0.082(8) -0.021(7) -0.017(6) -0.045(8)
C322 0.117(10) 0.111(11) 0.082(8) -0.021(7) -0.017(6) -0.045(8)
I305 0.150(3) 0.0494(16) 0.208(5) 0.0293(19) -0.097(3) -0.0022(16)
Zn33 0.087(4) 0.066(3) 0.119(4) 0.045(3) -0.052(3) -0.025(3)
I306 0.126(3) 0.244(7) 0.149(3) 0.121(4) -0.027(3) -0.035(3)
I302 0.218(4) 0.133(3) 0.128(3) 0.058(2) -0.087(2) -0.113(3)
Zn31 0.162(6) 0.043(3) 0.098(3) 0.018(2) -0.075(3) -0.014(3)
I301 0.254(5) 0.0551(14) 0.133(3) 0.0061(13) -0.069(3) 0.031(3)
Zn42 0.143(6) 0.0324(19) 0.245(14) -0.008(5) 0.108(6) -0.007(3)
I403 0.260(6) 0.079(2) 0.300(7) 0.086(3) 0.168(5) 0.059(3)
I404 0.118(2) 0.0538(15) 0.288(5) -0.051(2) 0.096(3) -0.0360(15)
O2A 0.11(2) 0.10(2) 0.089(17) -0.003(15) 0.030(14) 0.026(18)
O3A 0.087(18) 0.076(18) 0.118(17) -0.040(14) 0.034(13) -0.010(14)
C8A 0.09(2) 0.098(17) 0.104(17) -0.007(13) 0.045(14) 0.009(16)
C9A 0.11(2) 0.098(18) 0.11(2) 0.002(15) 0.054(18) 0.012(17)
C10A 0.11(3) 0.10(2) 0.12(2) -0.010(15) 0.063(19) 0.011(19)
C11A 0.09(2) 0.076(15) 0.13(2) -0.020(16) 0.053(18) -0.018(15)
C12A 0.064(17) 0.076(14) 0.118(17) -0.024(13) 0.052(13) -0.016(13)
C7A 0.089(18) 0.075(13) 0.102(16) -0.019(12) 0.042(13) 0.001(12)
C15A 0.13(4) 0.09(4) 0.12(3) -0.06(3) 0.04(2) 0.00(3)
C14A 0.13(4) 0.14(5) 0.10(2) 0.00(3) 0.03(2) 0.05(3)
C423 0.117(10) 0.111(11) 0.082(8) -0.021(7) -0.017(6) -0.045(8)
C422 0.117(10) 0.111(11) 0.082(8) -0.021(7) -0.017(6) -0.045(8)
C13A 0.12(2) 0.11(2) 0.11(3) -0.02(2) 0.06(2) 0.000(17)
C4A 0.112(18) 0.073(13) 0.11(2) -0.025(14) 0.034(17) -0.005(12)
C5A 0.126(19) 0.075(15) 0.11(2) -0.024(18) 0.058(19) -0.004(14)
C6A 0.14(2) 0.073(15) 0.11(3) -0.03(2) 0.05(2) -0.007(16)
C1A 0.13(2) 0.066(17) 0.09(2) -0.01(2) 0.03(2) -0.004(14)
C2A 0.11(2) 0.067(16) 0.08(2) -0.025(17) 0.008(19) -0.008(14)
C3A 0.105(19) 0.069(15) 0.10(2) -0.021(18) 0.025(19) -0.005(14)
O1A 0.10(2) 0.14(3) 0.08(2) -0.01(2) 0.007(18) -0.03(2)

loop_
_atom_type_symbol
_atom_type_description
_atom_type_scat_dispersion_real
_atom_type_scat_dispersion_imag
_atom_type_scat_source
C C 0.0181 0.0091 'International Tables Vol C Tables 4.2.6.8 and 6.1.1.4'
H H 0.0000 0.0000 'International Tables Vol C Tables 4.2.6.8 and 6.1.1.4'
I I -0.3257 6.8362 'International Tables Vol C Tables 4.2.6.8 and 6.1.1.4'
N N 0.0311 0.0180 'International Tables Vol C Tables 4.2.6.8 and 6.1.1.4'
O O 0.0492 0.0322 'International Tables Vol C Tables 4.2.6.8 and 6.1.1.4'
Zn Zn -1.5491 0.6778 'International Tables Vol C Tables 4.2.6.8 and 6.1.1.4'

loop_
_exptl_crystal_face_index_h
_exptl_crystal_face_index_k
_exptl_crystal_face_index_l
_exptl_crystal_face_perp_dist
1 0 0 0.0633
-1 0 0 0.0862
0 -1 0 0.0767
0 1 0 0.0835
-2 1 0 0.0836
2 1 0 0.0938
1 -2 0 0.0749
-1 -1 0 0.0808
0 0 -1 0.0363
0 0 1 0.0363
2 -1 -2 0.0677
-2 1 2 0.0677
1 0 -1 0.0477
-1 0 1 0.0502
-1 0 -1 0.0655
1 0 1 0.0460
0 1 2 0.0739
-2 -1 1 0.0769

loop_
_geom_angle_atom_site_label_1
_geom_angle_atom_site_label_2
_geom_angle_atom_site_label_3
_geom_angle
_geom_angle_site_symmetry_1
_geom_angle_site_symmetry_3
_geom_angle_publ_flag
I405 Zn43 I406 126.5(4) . . ?
N307 Zn43 I405 109.5(5) . . ?
N307 Zn43 I406 104.3(5) . . ?
N307 Zn43 N306 101.5(5) . . ?
N306 Zn43 I405 110.9(5) . . ?
N306 Zn43 I406 101.2(5) . . ?
I402 Zn41 I401 124.5(5) . . ?
N312 Zn41 I402 113.4(6) 8_465 . ?
N312 Zn41 I401 105.2(6) 8_465 . ?
N301 Zn41 I402 106.9(6) . . ?
N301 Zn41 I401 106.1(6) . . ?
N301 Zn41 N312 97.1(6) . 8_465 ?
I304 Zn32 I303 120.9(2) . . ?
N305 Zn32 I303 109.5(4) . . ?
N305 Zn32 I304 108.5(4) . . ?
N305 Zn32 N311 99.7(5) . 3_455 ?
N311 Zn32 I303 113.8(5) 3_455 . ?
N311 Zn32 I304 102.2(5) 3_455 . ?
C306 N302 C308 114.1(8) . . ?
C324 N308 C325 112.6(10) . . ?
C325 N310 C326 114.2(9) . . ?
C308 N304 C307 114.9(8) . . ?
C307 N303 C306 115.4(8) . . ?
C329 N312 Zn41 119.7(12) . 8_566 ?
C329 N312 C330 118.5(12) . . ?
C329 N312 Zn31 128.3(12) . 8_566 ?
C329 N312 Zn51 112.9(14) . 8_566 ?
C330 N312 Zn41 121.2(10) . 8_566 ?
C330 N312 Zn31 112.9(10) . 8_566 ?
C330 N312 Zn51 127.4(12) . 8_566 ?
C324 N309 C326 115.2(9) . . ?
C319 N307 Zn43 128.5(10) . . ?
C319 N307 C323 117.6(12) . . ?
C319 N307 Zn33 120.4(10) . . ?
C319 N307 C423 108.5(15) . . ?
C323 N307 Zn43 112.1(9) . . ?
C423 N307 Zn33 123.1(13) . . ?
C314 N306 Zn43 118.3(8) . . ?
C314 N306 Zn33 124.7(8) . . ?
C318 N306 Zn43 123.7(8) . . ?
C318 N306 C314 118.0(9) . . ?
C318 N306 Zn33 117.0(8) . . ?
C305 N301 Zn41 124.9(8) . . ?
C305 N301 C301 116.5(9) . . ?
C305 N301 Zn31 121.2(8) . . ?
C305 N301 Zn51 135.3(11) . . ?
C301 N301 Zn41 117.1(8) . . ?
C301 N301 Zn31 122.1(7) . . ?
C301 N301 Zn51 106.7(10) . . ?
N308 C325 C327 114.5(11) . . ?
N310 C325 N308 127.2(10) . . ?
N310 C325 C327 118.2(10) . . ?
N308 C324 N309 126.1(9) . . ?
N308 C324 C321 116.2(10) . . ?
N309 C324 C321 117.7(9) . . ?
C312 N305 Zn32 127.1(9) . . ?
C312 N305 Zn42 107.9(9) . . ?
C312 N305 Zn52 101.7(16) . . ?
C311 N305 Zn32 113.0(9) . . ?
C311 N305 C312 119.8(10) . . ?
C311 N305 Zn42 131.9(10) . . ?
C311 N305 Zn52 135.0(16) . . ?
N302 C306 N303 124.4(8) . . ?
N302 C306 C303 117.6(8) . . ?
N303 C306 C303 117.8(8) . . ?
N302 C308 C316 115.8(8) . . ?
N304 C308 N302 125.4(8) . . ?
N304 C308 C316 118.8(8) . . ?
C328 C327 C325 122.6(10) . . ?
C01C C327 C325 117.3(13) . . ?
C01C C327 C328 120.0(11) . . ?
C327 C328 H328 120.3 . . ?
C327 C328 C329 119.5(11) . . ?
C329 C328 H328 120.3 . . ?
C335 N311 Zn32 126.9(11) . 3_545 ?
C335 N311 C331 117.8(14) . . ?
C335 N311 Zn42 110.2(11) . 3_545 ?
C335 N311 Zn52 99(2) . 3_545 ?
C331 N311 Zn32 114.8(13) . 3_545 ?
C331 N311 Zn42 131.8(12) . 3_545 ?
C331 N311 Zn52 142(2) . 3_545 ?
C315 C316 C308 120.0(8) . . ?
C317 C316 C308 120.7(9) . . ?
C317 C316 C315 119.2(9) . . ?
C320 C321 C324 123.2(10) . . ?
C320 C321 C322 115.2(12) . . ?
C320 C321 C422 107.5(17) . . ?
C322 C321 C324 119.7(13) . . ?
C422 C321 C324 121.0(15) . . ?
C304 C303 C306 122.7(8) . . ?
C302 C303 C306 119.3(9) . . ?
C302 C303 C304 118.0(9) . . ?
N304 C307 C309 118.4(8) . . ?
N303 C307 N304 125.3(8) . . ?
N303 C307 C309 116.3(8) . . ?
C313 C309 C307 120.9(9) . . ?
C313 C309 C310 119.9(10) . . ?
C310 C309 C307 119.2(10) . . ?
C303 C304 H304 120.2 . . ?
C305 C304 C303 119.6(9) . . ?
C305 C304 H304 120.2 . . ?
N301 C305 C304 123.6(10) . . ?
N301 C305 H305 118.2 . . ?
C304 C305 H305 118.2 . . ?
N312 C329 C328 122.4(14) . . ?
N312 C329 H329 118.8 . . ?
C328 C329 H329 118.8 . . ?
N306 C314 H314 118.4 . . ?
N306 C314 C315 123.3(11) . . ?
C315 C314 H314 118.4 . . ?
N310 C326 C333 117.3(10) . . ?
N309 C326 N310 124.4(11) . . ?
N309 C326 C333 118.2(10) . . ?
C321 C320 H320 120.0 . . ?
C321 C320 C319 120.1(12) . . ?
C319 C320 H320 120.0 . . ?
C316 C315 H315 121.0 . . ?
C314 C315 C316 118.0(10) . . ?
C314 C315 H315 121.0 . . ?
N307 C319 C320 122.8(14) . . ?
N307 C319 H319 118.6 . . ?
C320 C319 H319 118.6 . . ?
C316 C317 H317 121.4 . . ?
C316 C317 C318 117.3(10) . . ?
C318 C317 H317 121.4 . . ?
N306 C318 C317 124.2(10) . . ?
N306 C318 H318 117.9 . . ?
C317 C318 H318 117.9 . . ?
C309 C313 H313 121.0 . . ?
C309 C313 C312 117.9(12) . . ?
C312 C313 H313 121.0 . . ?
C334 C333 C326 119.6(13) . . ?
C332 C333 C326 121.0(11) . . ?
C332 C333 C334 119.3(14) . . ?
N305 C312 C313 120.9(12) . . ?
N305 C312 H312 119.6 . . ?
C313 C312 H312 119.6 . . ?
N305 C311 H311 118.3 . . ?
N305 C311 C310 123.3(14) . . ?
C310 C311 H311 118.3 . . ?
C309 C310 H310 121.0 . . ?
C311 C310 C309 118.1(13) . . ?
C311 C310 H310 121.0 . . ?
C327 C01C H01C 122.1 . . ?
C327 C01C C330 115.8(16) . . ?
C330 C01C H01C 122.1 . . ?
C303 C302 H302 121.3 . . ?
C301 C302 C303 117.3(11) . . ?
C301 C302 H302 121.3 . . ?
C333 C334 H334 123.0 . . ?
C335 C334 C333 114.0(16) . . ?
C335 C334 H334 123.0 . . ?
N311 C335 C334 127.4(15) . . ?
N311 C335 H335 116.3 . . ?
N311 C335 Zn52 45.9(17) . 3_545 ?
C334 C335 H335 116.3 . . ?
C334 C335 Zn52 169(2) . 3_545 ?
C333 C332 H332 121.6 . . ?
C331 C332 C333 116.8(15) . . ?
C331 C332 H332 121.6 . . ?
N301 C301 C302 124.9(10) . . ?
N301 C301 H301 117.5 . . ?
C302 C301 H301 117.5 . . ?
N312 C330 C01C 123.8(14) . . ?
N312 C330 H330 118.1 . . ?
C01C C330 H330 118.1 . . ?
N311 C331 C332 124.6(17) . . ?
N311 C331 H331 117.7 . . ?
C332 C331 H331 117.7 . . ?
N307 C323 H323 118.7 . . ?
N307 C323 C322 122.6(14) . . ?
C322 C323 H323 118.7 . . ?
C321 C322 H322 120.8 . . ?
C323 C322 C321 118.5(17) . . ?
C323 C322 H322 120.8 . . ?
N307 Zn33 N306 101.3(5) . . ?
N307 Zn33 I305 106.5(5) . . ?
N307 Zn33 I306 108.5(5) . . ?
N306 Zn33 I305 105.1(5) . . ?
N306 Zn33 I306 110.3(6) . . ?
I305 Zn33 I306 123.1(4) . . ?
N312 Zn31 I302 104.6(5) 8_465 . ?
N312 Zn31 I301 109.0(5) 8_465 . ?
N301 Zn31 N312 97.4(5) . 8_465 ?
N301 Zn31 I302 103.0(5) . . ?
N301 Zn31 I301 109.8(5) . . ?
I302 Zn31 I301 128.6(3) . . ?
N305 Zn42 I403 98.9(5) . . ?
N305 Zn42 I404 116.8(5) . . ?
N311 Zn42 N305 101.4(6) 3_455 . ?
N311 Zn42 I403 97.4(6) 3_455 . ?
N311 Zn42 I404 118.7(6) 3_455 . ?
I404 Zn42 I403 119.8(3) . . ?
N305 Zn52 I504 106.5(19) . . ?
N305 Zn52 I503 93(2) . . ?
N311 Zn52 N305 105(3) 3_455 . ?
N311 Zn52 C335 34.9(12) 3_455 3_455 ?
N311 Zn52 I504 131(3) 3_455 . ?
N311 Zn52 I503 84(2) 3_455 . ?
C335 Zn52 N305 133(3) 3_455 . ?
C335 Zn52 I504 98(2) 3_455 . ?
C335 Zn52 I503 102(2) 3_455 . ?
I503 Zn52 I504 130(2) . . ?
N312 Zn51 N301 106.6(13) 8_465 . ?
N312 Zn51 I502 112.6(12) 8_465 . ?
N312 Zn51 I501 118.1(14) 8_465 . ?
N301 Zn51 I502 119.5(15) . . ?
N301 Zn51 I501 95.1(10) . . ?
I502 Zn51 I501 104.3(12) . . ?
C8A O2A C14A 120(4) . . ?
C12A O3A C15A 116(2) . . ?
O2A C8A C9A 117(3) . . ?
O2A C8A C7A 123(3) . . ?
C9A C8A C7A 120.0 . . ?
C8A C9A H9A 120.0 . . ?
C10A C9A C8A 120.0 . . ?
C10A C9A H9A 120.0 . . ?
C9A C10A H10A 120.0 . . ?
C9A C10A C11A 120.0 . . ?
C11A C10A H10A 120.0 . . ?
C10A C11A H11A 120.0 . . ?
C12A C11A C10A 120.0 . . ?
C12A C11A H11A 120.0 . . ?
O3A C12A C11A 126.4(18) . . ?
O3A C12A C7A 113.5(18) . . ?
C7A C12A C11A 120.0 . . ?
C8A C7A C4A 121.2(14) . . ?
C12A C7A C8A 120.0 . . ?
C12A C7A C4A 118.8(14) . . ?
O3A C15A H15A 109.5 . . ?
O3A C15A H15B 109.5 . . ?
O3A C15A H15C 109.5 . . ?
H15A C15A H15B 109.5 . . ?
H15A C15A H15C 109.5 . . ?
H15B C15A H15C 109.5 . . ?
O2A C14A H14A 109.5 . . ?
O2A C14A H14B 109.5 . . ?
O2A C14A H14C 109.5 . . ?
H14A C14A H14B 109.5 . . ?
H14A C14A H14C 109.5 . . ?
H14B C14A H14C 109.5 . . ?
N307 C423 H423 118.3 . . ?
N307 C423 C422 123(2) . . ?
C422 C423 H423 118.3 . . ?
C321 C422 H422 121.0 . . ?
C423 C422 C321 118(2) . . ?
C423 C422 H422 121.0 . . ?
H13A C13A H13B 107.9 . . ?
C5A C13A H13A 109.2 . . ?
C5A C13A H13B 109.2 . . ?
O1A C13A H13A 109.2 . . ?
O1A C13A H13B 109.2 . . ?
O1A C13A C5A 112(2) . . ?
C5A C4A C7A 121.4(13) . . ?
C5A C4A C3A 120.0 . . ?
C3A C4A C7A 118.5(14) . . ?
C4A C5A C13A 118.4(16) . . ?
C4A C5A C6A 120.0 . . ?
C6A C5A C13A 121.6(16) . . ?
C5A C6A H6A 120.0 . . ?
C5A C6A C1A 120.0 . . ?
C1A C6A H6A 120.0 . . ?
C6A C1A H1A 120.0 . . ?
C2A C1A C6A 120.0 . . ?
C2A C1A H1A 120.0 . . ?
C1A C2A H2A 120.0 . . ?
C3A C2A C1A 120.0 . . ?
C3A C2A H2A 120.0 . . ?
C4A C3A H3A 120.0 . . ?
C2A C3A C4A 120.0 . . ?
C2A C3A H3A 120.0 . . ?
C13A O1A H1AA 109.5 . . ?

loop_
_geom_bond_atom_site_label_1
_geom_bond_atom_site_label_2
_geom_bond_distance
_geom_bond_site_symmetry_2
_geom_bond_publ_flag
I402 Zn41 2.512(11) . ?
I401 Zn41 2.543(10) . ?
I405 Zn43 2.517(9) . ?
I406 Zn43 2.548(10) . ?
I303 Zn32 2.526(5) . ?
I304 Zn32 2.526(5) . ?
Zn43 N307 2.059(12) . ?
Zn43 N306 2.071(11) . ?
Zn41 N312 2.101(16) 8_465 ?
Zn41 N301 2.078(12) . ?
Zn32 N305 2.088(11) . ?
Zn32 N311 2.089(15) 3_455 ?
N302 C306 1.334(12) . ?
N302 C308 1.361(12) . ?
N308 C325 1.362(14) . ?
N308 C324 1.330(13) . ?
N310 C325 1.314(15) . ?
N310 C326 1.346(14) . ?
N304 C308 1.310(12) . ?
N304 C307 1.338(12) . ?
N303 C306 1.345(12) . ?
N303 C307 1.316(12) . ?
N312 C329 1.283(17) . ?
N312 C330 1.31(2) . ?
N312 Zn31 2.088(12) 8_566 ?
N312 Zn51 1.82(3) 8_566 ?
N309 C324 1.331(15) . ?
N309 C326 1.344(14) . ?
N307 C319 1.281(16) . ?
N307 C323 1.32(2) . ?
N307 Zn33 2.059(11) . ?
N307 C423 1.32(3) . ?
N306 C314 1.324(14) . ?
N306 C318 1.312(15) . ?
N306 Zn33 2.078(10) . ?
N301 C305 1.307(13) . ?
N301 C301 1.331(16) . ?
N301 Zn31 2.082(10) . ?
N301 Zn51 2.081(19) . ?
C325 C327 1.503(15) . ?
C324 C321 1.463(15) . ?
N305 C312 1.371(19) . ?
N305 C311 1.289(19) . ?
N305 Zn42 2.143(11) . ?
N305 Zn52 2.37(6) . ?
C306 C303 1.478(13) . ?
C308 C316 1.484(13) . ?
C327 C328 1.362(17) . ?
C327 C01C 1.342(18) . ?
C328 H328 0.9500 . ?
C328 C329 1.400(15) . ?
N311 C335 1.28(2) . ?
N311 C331 1.32(2) . ?
N311 Zn42 1.982(15) 3_545 ?
N311 Zn52 1.61(5) 3_545 ?
C316 C315 1.412(14) . ?
C316 C317 1.361(14) . ?
C321 C320 1.343(18) . ?
C321 C322 1.426(18) . ?
C321 C422 1.41(2) . ?
C303 C304 1.386(14) . ?
C303 C302 1.371(14) . ?
C307 C309 1.507(12) . ?
C309 C313 1.376(15) . ?
C309 C310 1.399(17) . ?
C304 H304 0.9500 . ?
C304 C305 1.349(14) . ?
C305 H305 0.9500 . ?
C329 H329 0.9500 . ?
C314 H314 0.9500 . ?
C314 C315 1.362(14) . ?
C326 C333 1.458(18) . ?
C320 H320 0.9500 . ?
C320 C319 1.417(16) . ?
C315 H315 0.9500 . ?
C319 H319 0.9500 . ?
C317 H317 0.9500 . ?
C317 C318 1.389(15) . ?
C318 H318 0.9500 . ?
C313 H313 0.9500 . ?
C313 C312 1.391(16) . ?
C333 C334 1.442(18) . ?
C333 C332 1.42(2) . ?
C312 H312 0.9500 . ?
C311 H311 0.9500 . ?
C311 C310 1.368(18) . ?
C310 H310 0.9500 . ?
C01C H01C 0.9500 . ?
C01C C330 1.45(2) . ?
C302 H302 0.9500 . ?
C302 C301 1.367(17) . ?
C334 H334 0.9500 . ?
C334 C335 1.42(2) . ?
C335 H335 0.9500 . ?
C335 Zn52 2.21(5) 3_545 ?
C332 H332 0.9500 . ?
C332 C331 1.40(2) . ?
C301 H301 0.9500 . ?
C330 H330 0.9500 . ?
C331 H331 0.9500 . ?
C323 H323 0.9500 . ?
C323 C322 1.39(2) . ?
C322 H322 0.9500 . ?
I305 Zn33 2.509(9) . ?
Zn33 I306 2.542(9) . ?
I302 Zn31 2.504(9) . ?
Zn31 I301 2.542(8) . ?
Zn42 I403 2.549(11) . ?
Zn42 I404 2.493(9) . ?
I504 Zn52 2.82(6) . ?
I503 Zn52 2.60(6) . ?
I502 Zn51 2.515(17) . ?
I501 Zn51 2.534(18) . ?
O2A C8A 1.33(5) . ?
O2A C14A 1.43(2) . ?
O3A C12A 1.378(19) . ?
O3A C15A 1.440(19) . ?
C8A C9A 1.3900 . ?
C8A C7A 1.3900 . ?
C9A H9A 0.9500 . ?
C9A C10A 1.3900 . ?
C10A H10A 0.9500 . ?
C10A C11A 1.3900 . ?
C11A H11A 0.9500 . ?
C11A C12A 1.3900 . ?
C12A C7A 1.3900 . ?
C7A C4A 1.486(18) . ?
C15A H15A 0.9800 . ?
C15A H15B 0.9798 . ?
C15A H15C 0.9802 . ?
C14A H14A 0.9800 . ?
C14A H14B 0.9800 . ?
C14A H14C 0.9800 . ?
C423 H423 0.9500 . ?
C423 C422 1.39(3) . ?
C422 H422 0.9500 . ?
C13A H13A 0.9900 . ?
C13A H13B 0.9900 . ?
C13A C5A 1.506(17) . ?
C13A O1A 1.41(2) . ?
C4A C5A 1.3900 . ?
C4A C3A 1.3900 . ?
C5A C6A 1.3900 . ?
C6A H6A 0.9500 . ?
C6A C1A 1.3900 . ?
C1A H1A 0.9500 . ?
C1A C2A 1.3900 . ?
C2A H2A 0.9500 . ?
C2A C3A 1.3900 . ?
C3A H3A 0.9500 . ?
O1A H1AA 0.8400 . ?

loop_
_geom_torsion_atom_site_label_1
_geom_torsion_atom_site_label_2
_geom_torsion_atom_site_label_3
_geom_torsion_atom_site_label_4
_geom_torsion
_geom_torsion_site_symmetry_1
_geom_torsion_site_symmetry_2
_geom_torsion_site_symmetry_3
_geom_torsion_site_symmetry_4
_geom_torsion_publ_flag
Zn43 N307 C319 C320 -176.7(10) . . . . ?
Zn43 N307 C323 C322 -177(2) . . . . ?
Zn43 N306 C314 C315 177.4(12) . . . . ?
Zn43 N306 C318 C317 -178.8(13) . . . . ?
Zn41 N312 C329 C328 -168.9(8) 8_566 . . . ?
Zn41 N312 C330 C01C 170.6(14) 8_566 . . . ?
Zn41 N301 C305 C304 -166.4(12) . . . . ?
Zn41 N301 C301 C302 166(2) . . . . ?
Zn32 N305 C312 C313 -179.9(11) . . . . ?
Zn32 N305 C311 C310 178.3(15) . . . . ?
Zn32 N311 C335 C334 171.1(15) 3_545 . . . ?
Zn32 N311 C331 C332 -170.2(17) 3_545 . . . ?
N302 C306 C303 C304 1.8(18) . . . . ?
N302 C306 C303 C302 -178.2(15) . . . . ?
N302 C308 C316 C315 1.3(17) . . . . ?
N302 C308 C316 C317 -178.1(12) . . . . ?
N308 C325 C327 C328 -5.7(13) . . . . ?
N308 C325 C327 C01C 171.4(12) . . . . ?
N308 C324 C321 C320 -13.9(15) . . . . ?
N308 C324 C321 C322 149.7(14) . . . . ?
N308 C324 C321 C422 -158(2) . . . . ?
N310 C325 C327 C328 172.9(9) . . . . ?
N310 C325 C327 C01C -10.1(15) . . . . ?
N310 C326 C333 C334 22.0(17) . . . . ?
N310 C326 C333 C332 -160.9(13) . . . . ?
N304 C308 C316 C315 -177.7(12) . . . . ?
N304 C308 C316 C317 2.9(19) . . . . ?
N304 C307 C309 C313 7.8(19) . . . . ?
N304 C307 C309 C310 -174.4(13) . . . . ?
N303 C306 C303 C304 176.0(12) . . . . ?
N303 C306 C303 C302 -4(2) . . . . ?
N303 C307 C309 C313 -172.6(12) . . . . ?
N303 C307 C309 C310 5.2(18) . . . . ?
N309 C324 C321 C320 166.0(11) . . . . ?
N309 C324 C321 C322 -30.4(18) . . . . ?
N309 C324 C321 C422 22(2) . . . . ?
N309 C326 C333 C334 -160.6(12) . . . . ?
N309 C326 C333 C332 16.5(19) . . . . ?
N307 C323 C322 C321 -4(4) . . . . ?
N307 C423 C422 C321 -2(6) . . . . ?
N306 C314 C315 C316 3(2) . . . . ?
C325 N308 C324 N309 5.3(14) . . . . ?
C325 N308 C324 C321 -174.9(8) . . . . ?
C325 N310 C326 N309 2.7(15) . . . . ?
C325 N310 C326 C333 179.9(9) . . . . ?
C325 C327 C328 C329 178.7(9) . . . . ?
C325 C327 C01C C330 -177.2(13) . . . . ?
C324 N308 C325 N310 -4.8(14) . . . . ?
C324 N308 C325 C327 173.6(8) . . . . ?
C324 N309 C326 N310 -2.2(16) . . . . ?
C324 N309 C326 C333 -179.5(10) . . . . ?
C324 C321 C320 C319 179.5(11) . . . . ?
C324 C321 C322 C323 -176.8(18) . . . . ?
C324 C321 C422 C423 -176(3) . . . . ?
N305 C311 C310 C309 2(3) . . . . ?
C306 N302 C308 N304 -6.2(17) . . . . ?
C306 N302 C308 C316 174.9(10) . . . . ?
C306 N303 C307 N304 -5.2(18) . . . . ?
C306 N303 C307 C309 175.2(10) . . . . ?
C306 C303 C304 C305 178.6(12) . . . . ?
C306 C303 C302 C301 -179.7(19) . . . . ?
C308 N302 C306 N303 5.7(17) . . . . ?
C308 N302 C306 C303 179.4(10) . . . . ?
C308 N304 C307 N303 4.8(18) . . . . ?
C308 N304 C307 C309 -175.6(11) . . . . ?
C308 C316 C315 C314 179.2(13) . . . . ?
C308 C316 C317 C318 179.5(13) . . . . ?
C327 C328 C329 N312 -3.2(16) . . . . ?
C327 C01C C330 N312 0(3) . . . . ?
C328 C327 C01C C330 0(2) . . . . ?
C316 C317 C318 N306 0(3) . . . . ?
C321 C320 C319 N307 -3(2) . . . . ?
C303 C304 C305 N301 2(2) . . . . ?
C303 C302 C301 N301 1(4) . . . . ?
C307 N304 C308 N302 1.3(18) . . . . ?
C307 N304 C308 C316 -179.8(11) . . . . ?
C307 N303 C306 N302 -0.6(18) . . . . ?
C307 N303 C306 C303 -174.3(11) . . . . ?
C307 C309 C313 C312 175.0(13) . . . . ?
C307 C309 C310 C311 -176.1(15) . . . . ?
C309 C313 C312 N305 1(2) . . . . ?
C304 C303 C302 C301 0(3) . . . . ?
C305 N301 C301 C302 0(4) . . . . ?
C329 N312 C330 C01C -1(3) . . . . ?
C314 N306 C318 C317 1(2) . . . . ?
C326 N310 C325 N308 1.1(14) . . . . ?
C326 N310 C325 C327 -177.2(8) . . . . ?
C326 N309 C324 N308 -2.2(15) . . . . ?
C326 N309 C324 C321 178.0(9) . . . . ?
C326 C333 C334 C335 177.8(14) . . . . ?
C326 C333 C332 C331 -176.1(15) . . . . ?
C320 C321 C322 C323 -12(3) . . . . ?
C320 C321 C422 C423 34(4) . . . . ?
C315 C316 C317 C318 0(2) . . . . ?
C319 N307 C323 C322 16(3) . . . . ?
C319 N307 C423 C422 -33(4) . . . . ?
C317 C316 C315 C314 -1(2) . . . . ?
C318 N306 C314 C315 -2(2) . . . . ?
C313 C309 C310 C311 2(2) . . . . ?
C333 C334 C335 N311 -1(3) . . . . ?
C333 C334 C335 Zn52 -49(12) . . . 3_545 ?
C333 C332 C331 N311 -2(3) . . . . ?
C312 N305 C311 C310 -4(3) . . . . ?
C311 N305 C312 C313 2(2) . . . . ?
C310 C309 C313 C312 -3(2) . . . . ?
C01C C327 C328 C329 1.8(17) . . . . ?
C302 C303 C304 C305 -1(2) . . . . ?
C334 C333 C332 C331 1(3) . . . . ?
C335 N311 C331 C332 2(3) . . . . ?
C332 C333 C334 C335 1(2) . . . . ?
C301 N301 C305 C304 -1(3) . . . . ?
C330 N312 C329 C328 2.7(19) . . . . ?
C331 N311 C335 C334 0(3) . . . . ?
C331 N311 C335 Zn52 169(3) . . . 3_545 ?
C323 N307 C319 C320 -13(2) . . . . ?
C322 C321 C320 C319 15.2(19) . . . . ?
Zn33 N307 C319 C320 -174.1(10) . . . . ?
Zn33 N307 C423 C422 178(3) . . . . ?
Zn33 N306 C314 C315 171.0(12) . . . . ?
Zn33 N306 C318 C317 -173.0(13) . . . . ?
Zn31 N312 C329 C328 -169.8(8) 8_566 . . . ?
Zn31 N312 C330 C01C 172.7(15) 8_566 . . . ?
Zn31 N301 C305 C304 -175.8(11) . . . . ?
Zn31 N301 C301 C302 175(2) . . . . ?
Zn42 N305 C312 C313 176.0(12) . . . . ?
Zn42 N305 C311 C310 -175.5(14) . . . . ?
Zn42 N311 C335 C334 -175.9(18) 3_545 . . . ?
Zn42 N311 C331 C332 176.7(16) 3_545 . . . ?
Zn52 N305 C312 C313 164.6(18) . . . . ?
Zn52 N305 C311 C310 -159(2) . . . . ?
Zn52 N311 C335 C334 -169(3) 3_545 . . . ?
Zn52 N311 C331 C332 164(4) 3_545 . . . ?
Zn51 N312 C329 C328 -165.4(10) 8_566 . . . ?
Zn51 N312 C330 C01C 165.3(15) 8_566 . . . ?
Zn51 N301 C305 C304 -164.5(16) . . . . ?
Zn51 N301 C301 C302 168(2) . . . . ?
O2A C8A C9A C10A -179(4) . . . . ?
O2A C8A C7A C12A 179(4) . . . . ?
O2A C8A C7A C4A -1(4) . . . . ?
O3A C12A C7A C8A 177(3) . . . . ?
O3A C12A C7A C4A -3(3) . . . . ?
C8A C9A C10A C11A 0.0 . . . . ?
C8A C7A C4A C5A 70(3) . . . . ?
C8A C7A C4A C3A -107(2) . . . . ?
C9A C8A C7A C12A 0.0 . . . . ?
C9A C8A C7A C4A -180(3) . . . . ?
C9A C10A C11A C12A 0.0 . . . . ?
C10A C11A C12A O3A -177(4) . . . . ?
C10A C11A C12A C7A 0.0 . . . . ?
C11A C12A C7A C8A 0.0 . . . . ?
C11A C12A C7A C4A 180(3) . . . . ?
C12A C7A C4A C5A -110(3) . . . . ?
C12A C7A C4A C3A 74(3) . . . . ?
C7A C8A C9A C10A 0.0 . . . . ?
C7A C4A C5A C13A 5(3) . . . . ?
C7A C4A C5A C6A -177(3) . . . . ?
C7A C4A C3A C2A 177(3) . . . . ?
C15A O3A C12A C11A -10(6) . . . . ?
C15A O3A C12A C7A 173(4) . . . . ?
C14A O2A C8A C9A 8(6) . . . . ?
C14A O2A C8A C7A -171(5) . . . . ?
C423 N307 C319 C320 36(2) . . . . ?
C422 C321 C320 C319 -32(2) . . . . ?
C13A C5A C6A C1A 178(2) . . . . ?
C4A C5A C6A C1A 0.0 . . . . ?
C5A C4A C3A C2A 0.0 . . . . ?
C5A C6A C1A C2A 0.0 . . . . ?
C6A C1A C2A C3A 0.0 . . . . ?
C1A C2A C3A C4A 0.0 . . . . ?
C3A C4A C5A C13A -178(2) . . . . ?
C3A C4A C5A C6A 0.0 . . . . ?
O1A C13A C5A C4A 172(4) . . . . ?
O1A C13A C5A C6A -6(5) . . . . ?

loop_
_exptl_oxdiff_crystal_face_indexfrac_h
_exptl_oxdiff_crystal_face_indexfrac_k
_exptl_oxdiff_crystal_face_indexfrac_l
_exptl_oxdiff_crystal_face_x
_exptl_oxdiff_crystal_face_y
_exptl_oxdiff_crystal_face_z
0.9999 0.0003 -0.0001 -0.0048 0.0337 0.0301
-0.9999 -0.0003 0.0001 0.0048 -0.0337 -0.0301
-0.0003 -0.9999 0.0005 0.0068 -0.0680 0.0770
0.0003 0.9999 -0.0005 -0.0068 0.0680 -0.0770
-1.9995 0.9993 -0.0003 0.0029 0.0006 -0.1372
2.0001 1.0005 -0.0007 -0.0165 0.1353 -0.0168
0.9993 -1.9995 0.0009 0.0088 -0.1023 0.1841
-1.0002 -1.0002 0.0006 0.0117 -0.1016 0.0469
0.0004 0.0001 -1.0003 0.0503 -0.0018 -0.0061
-0.0004 -0.0001 1.0003 -0.0503 0.0018 0.0061
2.0004 -0.9990 -2.0003 0.0977 -0.0042 0.1250
-2.0004 0.9990 2.0003 -0.0977 0.0042 -0.1250
1.0003 0.0004 -1.0004 0.0454 0.0319 0.0240
-1.0003 -0.0004 1.0004 -0.0454 -0.0319 -0.0240
-0.9995 -0.0002 -1.0002 0.0551 -0.0354 -0.0362
0.9995 0.0002 1.0002 -0.0551 0.0354 0.0362
-0.0005 0.9996 2.0000 -0.1074 0.0715 -0.0648
-2.0005 -1.0006 1.0010 -0.0337 -0.1335 0.0229
